data_2218273
loop_
_publ_author_name
'Li, Hongqi'
'Song, Yanxi'
'Ge, Fengyan'

_publ_section_title
;
 17\a-Ethynyl-3-methoxyestra-1,3,5(10),9(11)-tetraen-17-ol
;
_journal_coeditor_code WN2237
_journal_issue 5
_journal_name_full 'Acta Crystallographica Section E'
_journal_page_first o783
_journal_paper_doi 10.1107/S1600536808005254
_journal_volume 64
_journal_year 2008
_chemical_formula_iupac 'C21 H24 O2'
_chemical_formula_moiety 'C21 H24 O2'
_chemical_formula_sum 'C21 H24 O2'
_chemical_formula_weight 308.40
_chemical_melting_point 145
_chemical_name_systematic
;
17\a-Ethynyl-3-methoxyestra-1,3,5(10),9(11)-tetraen-17-ol
;
_space_group_IT_number 19
_symmetry_cell_setting orthorhombic
_symmetry_space_group_name_Hall 'P 2ac 2ab'
_symmetry_space_group_name_H-M 'P 21 21 21'
_atom_sites_solution_hydrogens geom
_atom_sites_solution_primary direct
_atom_sites_solution_secondary difmap
_cell_angle_alpha 90.00
_cell_angle_beta 90.00
_cell_angle_gamma 90.00
_cell_formula_units_Z 4
_cell_length_a 7.3773(6)
_cell_length_b 10.7430(9)
_cell_length_c 21.2555(18)
_cell_measurement_reflns_used 3971
_cell_measurement_temperature 293(2)
_cell_measurement_theta_max 53.384
_cell_measurement_theta_min 5.386
_cell_volume 1684.6(2)
_computing_cell_refinement 'SAINT (Bruker, 2001)'
_computing_data_collection 'SMART (Bruker, 2001)'
_computing_data_reduction 'SAINT (Bruker, 2001)'
_computing_molecular_graphics 'SHELXTL (Sheldrick, 2008)'
_computing_publication_material 'SHELXTL (Sheldrick, 2008)'
_computing_structure_refinement 'SHELXTL (Sheldrick, 2008)'
_computing_structure_solution 'SHELXTL (Sheldrick, 2008)'
_diffrn_ambient_temperature 293(2)
_diffrn_measured_fraction_theta_full 1.000
_diffrn_measured_fraction_theta_max 1.000
_diffrn_measurement_device_type 'Rigaku FCR CCD area-detector'
_diffrn_measurement_method '\f and \w'
_diffrn_radiation_monochromator graphite
_diffrn_radiation_source 'fine-focus sealed tube'
_diffrn_radiation_type MoK\a
_diffrn_radiation_wavelength 0.71073
_diffrn_reflns_av_R_equivalents 0.0705
_diffrn_reflns_av_sigmaI/netI 0.0377
_diffrn_reflns_limit_h_max 9
_diffrn_reflns_limit_h_min -7
_diffrn_reflns_limit_k_max 9
_diffrn_reflns_limit_k_min -13
_diffrn_reflns_limit_l_max 27
_diffrn_reflns_limit_l_min -25
_diffrn_reflns_number 9960
_diffrn_reflns_theta_full 27.00
_diffrn_reflns_theta_max 27.00
_diffrn_reflns_theta_min 1.92
_exptl_absorpt_coefficient_mu 0.076
_exptl_absorpt_correction_T_max 1.0000
_exptl_absorpt_correction_T_min 0.8238
_exptl_absorpt_correction_type multi-scan
_exptl_absorpt_process_details '(SADABS; Sheldrick, 2004)'
_exptl_crystal_colour colorless
_exptl_crystal_density_diffrn 1.216
_exptl_crystal_density_method 'not measured'
_exptl_crystal_description prismatic
_exptl_crystal_F_000 664
_exptl_crystal_size_max 0.499
_exptl_crystal_size_mid 0.427
_exptl_crystal_size_min 0.345
_refine_diff_density_max 0.199
_refine_diff_density_min -0.244
_refine_ls_extinction_method none
_refine_ls_goodness_of_fit_ref 1.029
_refine_ls_hydrogen_treatment mixed
_refine_ls_matrix_type full
_refine_ls_number_parameters 214
_refine_ls_number_reflns 2127
_refine_ls_number_restraints 0
_refine_ls_restrained_S_all 1.029
_refine_ls_R_factor_all 0.0490
_refine_ls_R_factor_gt 0.0435
_refine_ls_shift/su_max 0.001
_refine_ls_shift/su_mean 0.000
_refine_ls_structure_factor_coef Fsqd
_refine_ls_weighting_details 'calc w=1/[\s^2^(Fo^2^)+(0.0757P)^2^+0.0067P] where P=(Fo^2^+2Fc^2^)/3'
_refine_ls_weighting_scheme calc
_refine_ls_wR_factor_gt 0.1105
_refine_ls_wR_factor_ref 0.1141
_reflns_number_gt 1884
_reflns_number_total 2127
_reflns_threshold_expression I>2\s(I)
_cod_data_source_file wn2237.cif
_cod_data_source_block I
_cod_depositor_comments
;
The following automatic conversions were performed:
'_symmetry_cell_setting' value 'Orthorhombic' changed to 'orthorhombic'
according to '/home/saulius/struct/CIF-dictionaries/cif_core.dic'
dictionary named 'cif_core.dic' version 2.4.1 from 2010-06-29.

Automatic conversion script
Id: cif_fix_enum 1527 2010-12-29 10:47:43Z saulius 

The following automatic conversions were performed:

'_symmetry_cell_setting' value 'Orthorhombic' changed to
'orthorhombic' according to
/home/saulius/struct/CIF-dictionaries/cif_core.dic dictionary named
'cif_core.dic' version 2.4.1 from 2010-06-29.

Automatic conversion script
Id: cif_fix_values 1715 2011-07-08 13:25:40Z adriana 
;
_cod_database_code 2218273
_cod_database_fobs_code 2218273

loop_
_symmetry_equiv_pos_as_xyz
'x, y, z'
'-x+1/2, -y, z+1/2'
'-x, y+1/2, -z+1/2'
'x+1/2, -y+1/2, -z'

loop_
_atom_site_type_symbol
_atom_site_label
_atom_site_fract_x
_atom_site_fract_y
_atom_site_fract_z
_atom_site_U_iso_or_equiv
_atom_site_adp_type
_atom_site_calc_flag
_atom_site_refinement_flags
_atom_site_occupancy
O O1 0.3222(3) 0.77612(18) 0.73106(7) 0.0684(5) Uani d . 1
O O2 0.5307(3) 0.26039(16) 1.17027(8) 0.0583(5) Uani d . 1
C C1 0.2555(3) 0.6031(2) 0.87459(10) 0.0502(5) Uani d . 1
H H1 0.1618 0.5584 0.8932 0.060 Uiso calc R 1
C C2 0.2245(3) 0.6607(2) 0.81810(10) 0.0556(6) Uani d . 1
H H2 0.1108 0.6561 0.7994 0.067 Uiso calc R 1
C C3 0.3626(3) 0.7256(2) 0.78916(10) 0.0497(5) Uani d . 1
C C4 0.5296(3) 0.7326(2) 0.81737(10) 0.0503(5) Uani d . 1
H H4 0.6227 0.7762 0.7978 0.060 Uiso calc R 1
C C5 0.5612(3) 0.67502(19) 0.87522(10) 0.0422(5) Uani d . 1
C C6 0.7485(3) 0.6809(2) 0.90286(11) 0.0548(6) Uani d . 1
H H6A 0.7993 0.7628 0.8951 0.066 Uiso calc R 1
H H6B 0.8250 0.6203 0.8820 0.066 Uiso calc R 1
C C7 0.7495(3) 0.6558(2) 0.97282(11) 0.0496(5) Uani d . 1
H H7A 0.6936 0.7251 0.9947 0.059 Uiso calc R 1
H H7B 0.8737 0.6487 0.9873 0.059 Uiso calc R 1
C C8 0.6478(2) 0.53696(19) 0.98837(9) 0.0362(4) Uani d . 1
H H8 0.7043 0.4684 0.9652 0.043 Uiso calc R 1
C C9 0.4518(3) 0.54791(17) 0.96698(9) 0.0345(4) Uani d . 1
C C10 0.4221(3) 0.60908(18) 0.90521(9) 0.0380(4) Uani d . 1
C C11 0.3154(3) 0.50772(19) 1.00285(9) 0.0376(4) Uani d . 1
H H11 0.1985 0.5207 0.9878 0.045 Uiso calc R 1
C C12 0.3331(3) 0.44369(19) 1.06504(9) 0.0379(4) Uani d . 1
H H12A 0.2522 0.3726 1.0663 0.045 Uiso calc R 1
H H12B 0.2980 0.5004 1.0984 0.045 Uiso calc R 1
C C13 0.5267(3) 0.40034(17) 1.07587(8) 0.0358(4) Uani d . 1
C C14 0.6545(3) 0.50617(18) 1.05775(9) 0.0369(4) Uani d . 1
H H14 0.6133 0.5804 1.0804 0.044 Uiso calc R 1
C C15 0.8389(3) 0.4696(2) 1.08594(10) 0.0517(6) Uani d . 1
H H15A 0.9140 0.4288 1.0547 0.062 Uiso calc R 1
H H15B 0.9023 0.5424 1.1015 0.062 Uiso calc R 1
C C16 0.7939(3) 0.3803(3) 1.13995(11) 0.0572(6) Uani d . 1
H H16A 0.8467 0.4097 1.1790 0.069 Uiso calc R 1
H H16B 0.8408 0.2978 1.1311 0.069 Uiso calc R 1
C C17 0.5855(3) 0.3774(2) 1.14476(10) 0.0447(5) Uani d . 1
C C18 0.5615(3) 0.28188(19) 1.03758(9) 0.0471(5) Uani d . 1
H H18A 0.5295 0.2962 0.9944 0.071 Uiso calc R 1
H H18B 0.4893 0.2151 1.0541 0.071 Uiso calc R 1
H H18C 0.6874 0.2601 1.0402 0.071 Uiso calc R 1
C C20 0.4291(5) 0.8770(3) 0.70975(14) 0.0782(9) Uani d . 1
H H19A 0.5512 0.8493 0.7030 0.117 Uiso calc R 1
H H19B 0.4284 0.9419 0.7408 0.117 Uiso calc R 1
H H19C 0.3801 0.9083 0.6710 0.117 Uiso calc R 1
C C21 0.5210(3) 0.4781(2) 1.18698(9) 0.0500(5) Uani d . 1
C C22 0.4707(4) 0.5547(3) 1.22112(11) 0.0644(7) Uani d . 1
H H21 0.4303 0.6162 1.2485 0.077 Uiso calc R 1
H H3 0.425(5) 0.260(3) 1.1812(13) 0.079(11) Uiso d . 1

loop_
_atom_site_aniso_label
_atom_site_aniso_U_11
_atom_site_aniso_U_22
_atom_site_aniso_U_33
_atom_site_aniso_U_12
_atom_site_aniso_U_13
_atom_site_aniso_U_23
O1 0.0730(12) 0.0800(12) 0.0523(9) 0.0059(10) 0.0010(9) 0.0254(8)
O2 0.0669(13) 0.0551(10) 0.0528(9) 0.0104(9) 0.0036(8) 0.0111(7)
C1 0.0378(11) 0.0683(14) 0.0445(11) -0.0046(11) 0.0001(9) 0.0071(10)
C2 0.0426(12) 0.0772(16) 0.0472(12) 0.0009(12) -0.0074(9) 0.0103(12)
C3 0.0527(12) 0.0535(12) 0.0429(11) 0.0087(11) 0.0024(9) 0.0062(10)
C4 0.0492(13) 0.0485(12) 0.0532(12) -0.0034(10) 0.0119(10) 0.0080(10)
C5 0.0393(11) 0.0396(10) 0.0477(11) -0.0016(8) 0.0050(9) -0.0006(9)
C6 0.0379(11) 0.0630(14) 0.0634(14) -0.0149(11) 0.0014(10) 0.0112(12)
C7 0.0365(10) 0.0542(12) 0.0580(13) -0.0110(10) -0.0068(9) 0.0003(10)
C8 0.0274(8) 0.0414(10) 0.0396(10) -0.0003(8) 0.0002(7) -0.0059(8)
C9 0.0311(9) 0.0332(9) 0.0392(9) -0.0010(8) -0.0021(7) -0.0051(7)
C10 0.0350(10) 0.0392(10) 0.0399(9) 0.0004(8) 0.0028(8) -0.0037(8)
C11 0.0276(8) 0.0424(10) 0.0429(10) 0.0019(8) -0.0013(8) -0.0005(8)
C12 0.0321(10) 0.0410(10) 0.0406(10) -0.0013(8) 0.0003(8) -0.0013(8)
C13 0.0342(9) 0.0373(9) 0.0358(9) 0.0037(8) -0.0004(7) -0.0044(7)
C14 0.0301(9) 0.0410(10) 0.0397(9) 0.0024(8) -0.0031(7) -0.0086(8)
C15 0.0348(11) 0.0690(15) 0.0515(12) 0.0035(11) -0.0083(9) -0.0047(11)
C16 0.0463(12) 0.0728(16) 0.0525(13) 0.0130(12) -0.0124(10) 0.0021(11)
C17 0.0474(11) 0.0477(11) 0.0390(10) 0.0075(10) -0.0031(8) 0.0003(9)
C18 0.0522(12) 0.0395(10) 0.0496(11) 0.0024(10) 0.0042(10) -0.0091(9)
C20 0.101(2) 0.0648(16) 0.0685(16) 0.0106(18) 0.0222(16) 0.0199(13)
C21 0.0557(13) 0.0572(13) 0.0369(10) -0.0028(11) -0.0062(9) -0.0045(10)
C22 0.0740(17) 0.0709(16) 0.0482(12) 0.0020(15) -0.0018(12) -0.0185(12)

loop_
_atom_type_symbol
_atom_type_description
_atom_type_scat_dispersion_real
_atom_type_scat_dispersion_imag
_atom_type_scat_source
C C 0.0033 0.0000 'International Tables Vol C Tables 4.2.6.8 and 6.1.1.4'
H H 0.0000 0.0000 'International Tables Vol C Tables 4.2.6.8 and 6.1.1.4'
O O 0.0106 0.0000 'International Tables Vol C Tables 4.2.6.8 and 6.1.1.4'

loop_
_geom_angle_atom_site_label_1
_geom_angle_atom_site_label_2
_geom_angle_atom_site_label_3
_geom_angle
C3 O1 C20 117.8(2)
C17 O2 H3 113(2)
C2 C1 C10 122.4(2)
C2 C1 H1 118.8
C10 C1 H1 118.8
C1 C2 C3 119.7(2)
C1 C2 H2 120.1
C3 C2 H2 120.1
C4 C3 C2 119.7(2)
C4 C3 O1 124.2(2)
C2 C3 O1 116.0(2)
C3 C4 C5 120.7(2)
C3 C4 H4 119.7
C5 C4 H4 119.7
C4 C5 C10 120.2(2)
C4 C5 C6 118.6(2)
C10 C5 C6 121.13(19)
C5 C6 C7 112.43(18)
C5 C6 H6A 109.1
C7 C6 H6A 109.1
C5 C6 H6B 109.1
C7 C6 H6B 109.1
H6A C6 H6B 107.9
C6 C7 C8 111.26(18)
C6 C7 H7A 109.4
C8 C7 H7A 109.4
C6 C7 H7B 109.4
C8 C7 H7B 109.4
H7A C7 H7B 108.0
C14 C8 C7 112.36(16)
C14 C8 C9 109.86(15)
C7 C8 C9 109.89(17)
C14 C8 H8 108.2
C7 C8 H8 108.2
C9 C8 H8 108.2
C11 C9 C10 122.52(17)
C11 C9 C8 121.42(17)
C10 C9 C8 116.03(16)
C1 C10 C5 117.21(18)
C1 C10 C9 121.55(18)
C5 C10 C9 121.24(17)
C9 C11 C12 126.00(18)
C9 C11 H11 117.0
C12 C11 H11 117.0
C11 C12 C13 110.91(15)
C11 C12 H12A 109.5
C13 C12 H12A 109.5
C11 C12 H12B 109.5
C13 C12 H12B 109.5
H12A C12 H12B 108.0
C12 C13 C14 108.29(15)
C12 C13 C18 109.35(17)
C14 C13 C18 112.42(16)
C12 C13 C17 117.09(16)
C14 C13 C17 100.62(15)
C18 C13 C17 108.90(16)
C8 C14 C13 112.88(15)
C8 C14 C15 117.70(17)
C13 C14 C15 104.93(16)
C8 C14 H14 106.9
C13 C14 H14 106.9
C15 C14 H14 106.9
C16 C15 C14 105.10(17)
C16 C15 H15A 110.7
C14 C15 H15A 110.7
C16 C15 H15B 110.7
C14 C15 H15B 110.7
H15A C15 H15B 108.8
C15 C16 C17 106.14(18)
C15 C16 H16A 110.5
C17 C16 H16A 110.5
C15 C16 H16B 110.5
C17 C16 H16B 110.5
H16A C16 H16B 108.7
O2 C17 C21 108.75(17)
O2 C17 C16 109.0(2)
C21 C17 C16 110.2(2)
O2 C17 C13 114.86(18)
C21 C17 C13 111.54(17)
C16 C17 C13 102.34(18)
C13 C18 H18A 109.5
C13 C18 H18B 109.5
H18A C18 H18B 109.5
C13 C18 H18C 109.5
H18A C18 H18C 109.5
H18B C18 H18C 109.5
O1 C20 H19A 109.5
O1 C20 H19B 109.5
H19A C20 H19B 109.5
O1 C20 H19C 109.5
H19A C20 H19C 109.5
H19B C20 H19C 109.5
C22 C21 C17 178.4(2)
C21 C22 H21 180.0

loop_
_geom_bond_atom_site_label_1
_geom_bond_atom_site_label_2
_geom_bond_distance
O1 C3 1.381(3)
O1 C20 1.415(4)
O2 C17 1.428(3)
O2 H3 0.82(4)
C1 C2 1.370(3)
C1 C10 1.392(3)
C1 H1 0.9300
C2 C3 1.379(3)
C2 H2 0.9300
C3 C4 1.373(3)
C4 C5 1.396(3)
C4 H4 0.9300
C5 C10 1.400(3)
C5 C6 1.503(3)
C6 C7 1.511(3)
C6 H6A 0.9700
C6 H6B 0.9700
C7 C8 1.517(3)
C7 H7A 0.9700
C7 H7B 0.9700
C8 C14 1.512(3)
C8 C9 1.520(2)
C8 H8 0.9800
C9 C11 1.334(3)
C9 C10 1.484(3)
C11 C12 1.496(3)
C11 H11 0.9300
C12 C13 1.520(3)
C12 H12A 0.9700
C12 H12B 0.9700
C13 C14 1.526(3)
C13 C18 1.532(3)
C13 C17 1.547(3)
C14 C15 1.538(3)
C14 H14 0.9800
C15 C16 1.532(3)
C15 H15A 0.9700
C15 H15B 0.9700
C16 C17 1.542(3)
C16 H16A 0.9700
C16 H16B 0.9700
C17 C21 1.483(3)
C18 H18A 0.9600
C18 H18B 0.9600
C18 H18C 0.9600
C20 H19A 0.9600
C20 H19B 0.9600
C20 H19C 0.9600
C21 C22 1.159(3)
C22 H21 0.9300

loop_
_geom_hbond_atom_site_label_D
_geom_hbond_atom_site_label_H
_geom_hbond_atom_site_label_A
_geom_hbond_site_symmetry_A
_geom_hbond_distance_DH
_geom_hbond_distance_HA
_geom_hbond_distance_DA
_geom_hbond_angle_DHA
O2 H3 O1 2_565 0.82(4) 2.14(4) 2.933(3) 163(3)

loop_
_geom_torsion_atom_site_label_1
_geom_torsion_atom_site_label_2
_geom_torsion_atom_site_label_3
_geom_torsion_atom_site_label_4
_geom_torsion
C10 C1 C2 C3 1.2(4)
C1 C2 C3 C4 -0.4(4)
C1 C2 C3 O1 177.2(2)
C20 O1 C3 C4 -24.5(3)
C20 O1 C3 C2 158.0(2)
C2 C3 C4 C5 -0.2(4)
O1 C3 C4 C5 -177.6(2)
C3 C4 C5 C10 0.0(3)
C3 C4 C5 C6 177.5(2)
C4 C5 C6 C7 160.3(2)
C10 C5 C6 C7 -22.3(3)
C5 C6 C7 C8 50.9(3)
C6 C7 C8 C14 177.20(18)
C6 C7 C8 C9 -60.2(2)
C14 C8 C9 C11 -13.5(3)
C7 C8 C9 C11 -137.59(19)
C14 C8 C9 C10 164.70(15)
C7 C8 C9 C10 40.6(2)
C2 C1 C10 C5 -1.3(3)
C2 C1 C10 C9 178.8(2)
C4 C5 C10 C1 0.7(3)
C6 C5 C10 C1 -176.7(2)
C4 C5 C10 C9 -179.47(17)
C6 C5 C10 C9 3.1(3)
C11 C9 C10 C1 -14.8(3)
C8 C9 C10 C1 167.05(19)
C11 C9 C10 C5 165.4(2)
C8 C9 C10 C5 -12.8(3)
C10 C9 C11 C12 179.06(17)
C8 C9 C11 C12 -2.9(3)
C9 C11 C12 C13 -14.1(3)
C11 C12 C13 C14 45.3(2)
C11 C12 C13 C18 -77.5(2)
C11 C12 C13 C17 158.11(17)
C7 C8 C14 C13 170.07(16)
C9 C8 C14 C13 47.4(2)
C7 C8 C14 C15 -67.4(2)
C9 C8 C14 C15 169.92(17)
C12 C13 C14 C8 -65.2(2)
C18 C13 C14 C8 55.8(2)
C17 C13 C14 C8 171.47(15)
C12 C13 C14 C15 165.44(16)
C18 C13 C14 C15 -73.6(2)
C17 C13 C14 C15 42.07(18)
C8 C14 C15 C16 -149.88(18)
C13 C14 C15 C16 -23.4(2)
C14 C15 C16 C17 -4.8(2)
C15 C16 C17 O2 152.64(18)
C15 C16 C17 C21 -88.1(2)
C15 C16 C17 C13 30.6(2)
C12 C13 C17 O2 80.7(2)
C14 C13 C17 O2 -162.21(17)
C18 C13 C17 O2 -43.9(2)
C12 C13 C17 C21 -43.6(3)
C14 C13 C17 C21 73.5(2)
C18 C13 C17 C21 -168.21(19)
C12 C13 C17 C16 -161.36(18)
C14 C13 C17 C16 -44.3(2)
C18 C13 C17 C16 74.0(2)
O2 C17 C21 C22 25(10)
C16 C17 C21 C22 -95(10)
C13 C17 C21 C22 152(10)

loop_
_cod_related_entry_id
_cod_related_entry_database
_cod_related_entry_code
1 ChemSpider 21194521
